data_2237747
loop_
_publ_author_name
'Venkateswaramoorthi, R.'
'Rizwana Begum, S.'
'Hema, R.'
'Krishnasamy, K.'
'Anitha, A.G.'

_publ_section_title
;
 2,4-Bis(furan-2-yl)-1,5-dimethyl-3-azabicyclo[3.3.1]nonan-9-one
;
_journal_coeditor_code AA2083
_journal_issue 5
_journal_name_full 'Acta Crystallographica Section E'
_journal_page_first o768
_journal_paper_doi 10.1107/S1600536813010180
_journal_volume 69
_journal_year 2013
_chemical_formula_iupac 'C18 H21 N O3'
_chemical_formula_moiety 'C18 H21 N O3'
_chemical_formula_sum 'C18 H21 N O3'
_chemical_formula_weight 299.36
_chemical_name_systematic
;
2,4-Bis(furan-2-yl)-1,5-dimethyl-3-azabicyclo[3.3.1]nonan-9-one
;
_space_group_IT_number 15
_symmetry_cell_setting monoclinic
_symmetry_space_group_name_Hall '-C 2yc'
_symmetry_space_group_name_H-M 'C 1 2/c 1'
_atom_sites_solution_hydrogens geom
_atom_sites_solution_primary direct
_atom_sites_solution_secondary difmap
_audit_creation_method SHELXL-97
_cell_angle_alpha 90.00
_cell_angle_beta 92.776(6)
_cell_angle_gamma 90.00
_cell_formula_units_Z 8
_cell_length_a 21.268(2)
_cell_length_b 6.7031(9)
_cell_length_c 22.303(2)
_cell_measurement_reflns_used 11487
_cell_measurement_temperature 293(2)
_cell_measurement_theta_max 28.35
_cell_measurement_theta_min 1.83
_cell_volume 3175.8(6)
_computing_cell_refinement 'SAINT (Bruker, 2008)'
_computing_data_collection 'APEX2 (Bruker, 2008)'
_computing_data_reduction 'SAINT (Bruker, 2008)'
_computing_molecular_graphics 'ORTEP-3 for Windows (Farrugia, 2012)'
_computing_publication_material 'SHELXL97 (Sheldrick, 2008) and PLATON (Spek, 2009)'
_computing_structure_refinement 'SHELXL97 (Sheldrick, 2008)'
_computing_structure_solution 'SHELXS97 (Sheldrick, 2008)'
_diffrn_ambient_temperature 293(2)
_diffrn_measured_fraction_theta_full 0.999
_diffrn_measured_fraction_theta_max 0.999
_diffrn_measurement_device 'CCD area-detector'
_diffrn_measurement_device_type 'Bruker SMART APEX CCD area-detector'
_diffrn_measurement_method '\w scan'
_diffrn_radiation_monochromator graphite
_diffrn_radiation_source 'fine-focus sealed tube'
_diffrn_radiation_type MoK\a
_diffrn_radiation_wavelength 0.71073
_diffrn_reflns_av_R_equivalents 0.0306
_diffrn_reflns_av_sigmaI/netI 0.0269
_diffrn_reflns_limit_h_max 25
_diffrn_reflns_limit_h_min -23
_diffrn_reflns_limit_k_max 7
_diffrn_reflns_limit_k_min -5
_diffrn_reflns_limit_l_max 26
_diffrn_reflns_limit_l_min -22
_diffrn_reflns_number 11487
_diffrn_reflns_theta_full 25.00
_diffrn_reflns_theta_max 25.00
_diffrn_reflns_theta_min 1.92
_exptl_absorpt_coefficient_mu 0.085
_exptl_absorpt_correction_type none
_exptl_crystal_colour brown
_exptl_crystal_density_diffrn 1.252
_exptl_crystal_density_method 'not measured'
_exptl_crystal_description block
_exptl_crystal_F_000 1280
_exptl_crystal_size_max 0.30
_exptl_crystal_size_mid 0.25
_exptl_crystal_size_min 0.20
_refine_diff_density_max 0.192
_refine_diff_density_min -0.202
_refine_ls_extinction_coef 0.0024(5)
_refine_ls_extinction_expression Fc^*^=kFc[1+0.001xFc^2^\l^3^/sin(2\q)]^-1/4^
_refine_ls_extinction_method 'SHELXL97 (Sheldrick, 2008)'
_refine_ls_goodness_of_fit_ref 1.045
_refine_ls_hydrogen_treatment mixed
_refine_ls_matrix_type full
_refine_ls_number_parameters 252
_refine_ls_number_reflns 2784
_refine_ls_number_restraints 220
_refine_ls_restrained_S_all 1.108
_refine_ls_R_factor_all 0.0598
_refine_ls_R_factor_gt 0.0441
_refine_ls_shift/su_max 0.000
_refine_ls_shift/su_mean 0.000
_refine_ls_structure_factor_coef Fsqd
_refine_ls_weighting_details 'calc w=1/[\s^2^(Fo^2^)+(0.0637P)^2^+1.7182P] where P=(Fo^2^+2Fc^2^)/3'
_refine_ls_weighting_scheme calc
_refine_ls_wR_factor_gt 0.1167
_refine_ls_wR_factor_ref 0.1302
_reflns_number_gt 2127
_reflns_number_total 2784
_reflns_threshold_expression I>2\s(I)
_cod_data_source_file aa2083.cif
_cod_data_source_block I
_cod_original_cell_volume 3175.7(6)
_cod_original_sg_symbol_H-M 'C 2/c'
_cod_database_code 2237747
_cod_database_fobs_code 2237747

loop_
_symmetry_equiv_pos_as_xyz
'x, y, z'
'-x, y, -z+1/2'
'x+1/2, y+1/2, z'
'-x+1/2, y+1/2, -z+1/2'
'-x, -y, -z'
'x, -y, z-1/2'
'-x+1/2, -y+1/2, -z'
'x+1/2, -y+1/2, z-1/2'

loop_
_atom_site_type_symbol
_atom_site_label
_atom_site_fract_x
_atom_site_fract_y
_atom_site_fract_z
_atom_site_U_iso_or_equiv
_atom_site_adp_type
_atom_site_calc_flag
_atom_site_refinement_flags
_atom_site_occupancy
_atom_site_symmetry_multiplicity
_atom_site_disorder_assembly
_atom_site_disorder_group
N N1 0.17290(7) 0.0845(3) 0.13064(7) 0.0446(4) Uani d . 1 1 B .
H H1 0.1765(10) 0.215(4) 0.1368(9) 0.058(6) Uiso d . 1 1 . .
C C2 0.23315(8) -0.0076(3) 0.15048(8) 0.0391(4) Uani d . 1 1 . .
H H2 0.2398 0.0198 0.1935 0.047 Uiso calc R 1 1 . .
C C3 0.23109(8) -0.2391(3) 0.14260(8) 0.0403(4) Uani d . 1 1 . .
C C4 0.21984(10) -0.3083(3) 0.07672(8) 0.0506(5) Uani d . 1 1 . .
H H4A 0.2530 -0.2539 0.0532 0.061 Uiso calc R 1 1 . .
H H4B 0.2233 -0.4526 0.0755 0.061 Uiso calc R 1 1 . .
C C5 0.15671(10) -0.2485(3) 0.04728(9) 0.0562(6) Uani d . 1 1 . .
H H5A 0.1501 -0.3209 0.0098 0.067 Uiso calc R 1 1 . .
H H5B 0.1573 -0.1072 0.0380 0.067 Uiso calc R 1 1 . .
C C6 0.10205(10) -0.2917(3) 0.08770(9) 0.0544(5) Uani d . 1 1 . .
H H6A 0.0942 -0.4342 0.0873 0.065 Uiso calc R 1 1 . .
H H6B 0.0646 -0.2267 0.0706 0.065 Uiso calc R 1 1 . .
C C7 0.11233(9) -0.2234(3) 0.15358(8) 0.0455(5) Uani d . 1 1 B .
C C8 0.17479(9) -0.3139(3) 0.17506(8) 0.0444(5) Uani d . 1 1 . .
C C9 0.11855(8) 0.0068(3) 0.16110(9) 0.0461(5) Uani d D 1 1 . .
H H9 0.1259 0.0337 0.2041 0.055 Uiso calc R 1 1 A 1
C C10 0.29224(10) -0.3283(3) 0.16918(10) 0.0595(6) Uani d . 1 1 . .
H H10A 0.3007 -0.2761 0.2088 0.089 Uiso calc R 1 1 . .
H H10B 0.3262 -0.2941 0.1443 0.089 Uiso calc R 1 1 . .
H H10C 0.2883 -0.4708 0.1711 0.089 Uiso calc R 1 1 . .
C C11 0.05852(10) -0.2986(4) 0.19039(11) 0.0701(7) Uani d . 1 1 . .
H H11A 0.0591 -0.4417 0.1914 0.105 Uiso calc R 1 1 B .
H H11B 0.0191 -0.2537 0.1724 0.105 Uiso calc R 1 1 . .
H H11C 0.0635 -0.2476 0.2306 0.105 Uiso calc R 1 1 . .
C C21 0.28552(8) 0.0899(3) 0.11924(8) 0.0418(4) Uani d D 1 1 . .
C C22 0.34330(9) 0.1509(3) 0.13830(10) 0.0559(5) Uani d D 1 1 . .
H H22 0.3611 0.1405 0.1771 0.067 Uiso calc R 1 1 . .
C C23 0.37202(10) 0.2347(3) 0.08755(11) 0.0627(6) Uani d D 1 1 . .
H H23 0.4122 0.2893 0.0869 0.075 Uiso calc R 1 1 . .
C C24 0.33033(10) 0.2198(3) 0.04147(11) 0.0616(6) Uani d D 1 1 . .
H H24 0.3368 0.2637 0.0027 0.074 Uiso calc R 1 1 . .
O O1 0.17859(7) -0.4444(3) 0.21255(7) 0.0744(5) Uani d . 1 1 . .
O O2 0.27645(6) 0.1308(2) 0.05925(6) 0.0564(4) Uani d D 1 1 . .
C C91 0.0595(4) 0.114(2) 0.1410(2) 0.0532(11) Uani d PDU 0.686(6) 1 B 1
C C92 0.0368(2) 0.1727(7) 0.0867(2) 0.0656(11) Uani d PDU 0.686(6) 1 B 1
H H92 0.0561 0.1616 0.0503 0.079 Uiso calc PR 0.686(6) 1 B 1
C C93 -0.0247(4) 0.2576(19) 0.0973(3) 0.0883(17) Uani d PDU 0.686(6) 1 B 1
H H93 -0.0535 0.3089 0.0686 0.106 Uiso calc PR 0.686(6) 1 B 1
C C94 -0.03169(18) 0.2467(7) 0.1581(3) 0.0947(15) Uani d PDU 0.686(6) 1 B 1
H H94 -0.0667 0.2934 0.1772 0.114 Uiso calc PR 0.686(6) 1 B 1
O O3 0.02057(15) 0.1562(6) 0.18791(19) 0.0811(11) Uani d PDU 0.686(6) 1 B 1
C C91' 0.0638(9) 0.116(5) 0.1303(6) 0.064(2) Uani d PDU 0.314(6) 1 B 2
C C92' 0.0621(4) 0.1568(14) 0.0708(4) 0.0480(18) Uani d PDU 0.314(6) 1 B 2
H H92' 0.0929 0.1318 0.0436 0.058 Uiso calc PR 0.314(6) 1 B 2
C C93' 0.0022(4) 0.2467(14) 0.0597(5) 0.082(2) Uani d PDU 0.314(6) 1 B 2
H H93' -0.0137 0.2875 0.0221 0.098 Uiso calc PR 0.314(6) 1 B 2
C C94' -0.0289(9) 0.265(4) 0.1116(7) 0.082(2) Uani d PDU 0.314(6) 1 B 2
H H94' -0.0680 0.3245 0.1158 0.099 Uiso calc PR 0.314(6) 1 B 2
O O3' 0.0093(4) 0.1787(15) 0.1571(5) 0.094(2) Uani d PDU 0.314(6) 1 B 2

loop_
_atom_site_aniso_label
_atom_site_aniso_U_11
_atom_site_aniso_U_22
_atom_site_aniso_U_33
_atom_site_aniso_U_12
_atom_site_aniso_U_13
_atom_site_aniso_U_23
N1 0.0369(8) 0.0346(9) 0.0622(10) 0.0025(7) 0.0027(7) 0.0001(7)
C2 0.0388(9) 0.0386(10) 0.0398(9) 0.0028(8) 0.0001(7) -0.0037(8)
C3 0.0432(10) 0.0366(10) 0.0414(10) 0.0047(8) 0.0041(8) 0.0007(8)
C4 0.0621(12) 0.0438(11) 0.0471(11) -0.0023(9) 0.0137(9) -0.0073(9)
C5 0.0743(14) 0.0538(13) 0.0401(10) -0.0032(11) -0.0026(10) -0.0072(9)
C6 0.0555(12) 0.0462(12) 0.0607(13) -0.0067(9) -0.0071(10) -0.0054(9)
C7 0.0431(10) 0.0451(11) 0.0486(11) -0.0034(8) 0.0069(8) 0.0035(8)
C8 0.0551(11) 0.0418(11) 0.0365(9) 0.0000(8) 0.0039(8) 0.0026(8)
C9 0.0386(10) 0.0501(12) 0.0499(11) -0.0001(9) 0.0054(8) -0.0064(9)
C10 0.0556(12) 0.0497(12) 0.0733(14) 0.0126(10) 0.0026(10) 0.0093(11)
C11 0.0558(13) 0.0720(16) 0.0838(16) -0.0081(11) 0.0176(12) 0.0169(13)
C21 0.0400(10) 0.0379(10) 0.0473(10) 0.0038(8) 0.0005(8) -0.0019(8)
C22 0.0410(11) 0.0607(14) 0.0654(13) -0.0006(9) -0.0031(9) -0.0045(11)
C23 0.0416(11) 0.0576(14) 0.0899(17) -0.0072(10) 0.0141(11) 0.0002(12)
C24 0.0550(13) 0.0567(14) 0.0746(15) -0.0069(10) 0.0171(11) 0.0122(11)
O1 0.0700(10) 0.0808(12) 0.0729(10) 0.0022(8) 0.0074(8) 0.0381(9)
O2 0.0516(8) 0.0614(10) 0.0559(9) -0.0083(7) 0.0004(6) 0.0124(7)
C91 0.029(2) 0.045(2) 0.086(3) 0.0037(18) 0.0108(19) -0.010(3)
C92 0.038(2) 0.058(2) 0.098(3) 0.010(2) -0.018(2) 0.007(2)
C93 0.049(3) 0.076(3) 0.138(4) 0.009(2) -0.016(3) -0.005(4)
C94 0.0333(18) 0.089(3) 0.162(4) 0.0174(18) 0.000(2) -0.018(3)
O3 0.0495(16) 0.090(2) 0.105(3) 0.0131(13) 0.0101(16) -0.013(2)
C91' 0.042(4) 0.058(4) 0.092(4) -0.003(4) 0.017(4) -0.014(4)
C92' 0.025(3) 0.054(3) 0.064(4) 0.016(3) -0.003(3) 0.004(3)
C93' 0.057(4) 0.073(4) 0.114(5) 0.004(4) -0.021(4) 0.000(4)
C94' 0.043(4) 0.072(4) 0.130(5) 0.014(4) -0.009(4) -0.002(5)
O3' 0.066(4) 0.084(3) 0.133(4) 0.008(3) 0.009(4) -0.007(4)

loop_
_atom_type_symbol
_atom_type_description
_atom_type_scat_dispersion_real
_atom_type_scat_dispersion_imag
_atom_type_scat_source
C C 0.0033 0.0016 'International Tables Vol C Tables 4.2.6.8 and 6.1.1.4'
H H 0.0000 0.0000 'International Tables Vol C Tables 4.2.6.8 and 6.1.1.4'
N N 0.0061 0.0033 'International Tables Vol C Tables 4.2.6.8 and 6.1.1.4'
O O 0.0106 0.0060 'International Tables Vol C Tables 4.2.6.8 and 6.1.1.4'

loop_
_geom_angle_atom_site_label_1
_geom_angle_atom_site_label_2
_geom_angle_atom_site_label_3
_geom_angle
C9 N1 C2 114.00(15)
C9 N1 H1 110.0(13)
C2 N1 H1 107.4(14)
N1 C2 C21 109.54(15)
N1 C2 C3 111.35(14)
C21 C2 C3 113.59(14)
N1 C2 H2 107.4
C21 C2 H2 107.4
C3 C2 H2 107.4
C8 C3 C10 111.32(16)
C8 C3 C4 105.37(15)
C10 C3 C4 109.95(16)
C8 C3 C2 107.08(14)
C10 C3 C2 109.08(15)
C4 C3 C2 113.99(15)
C5 C4 C3 115.06(16)
C5 C4 H4A 108.5
C3 C4 H4A 108.5
C5 C4 H4B 108.5
C3 C4 H4B 108.5
H4A C4 H4B 107.5
C4 C5 C6 112.07(17)
C4 C5 H5A 109.2
C6 C5 H5A 109.2
C4 C5 H5B 109.2
C6 C5 H5B 109.2
H5A C5 H5B 107.9
C5 C6 C7 115.29(16)
C5 C6 H6A 108.5
C7 C6 H6A 108.5
C5 C6 H6B 108.5
C7 C6 H6B 108.5
H6A C6 H6B 107.5
C8 C7 C11 111.48(16)
C8 C7 C6 105.26(15)
C11 C7 C6 109.79(17)
C8 C7 C9 107.09(15)
C11 C7 C9 109.36(17)
C6 C7 C9 113.80(16)
O1 C8 C3 122.80(18)
O1 C8 C7 122.38(17)
C3 C8 C7 114.66(15)
N1 C9 C91 111.1(4)
N1 C9 C91' 103.0(10)
N1 C9 C7 111.54(15)
C91 C9 C7 112.2(6)
C91' C9 C7 111.8(15)
N1 C9 H9 107.2
C91 C9 H9 107.2
C91' C9 H9 116.0
C7 C9 H9 107.2
C3 C10 H10A 109.5
C3 C10 H10B 109.5
H10A C10 H10B 109.5
C3 C10 H10C 109.5
H10A C10 H10C 109.5
H10B C10 H10C 109.5
C7 C11 H11A 109.5
C7 C11 H11B 109.5
H11A C11 H11B 109.5
C7 C11 H11C 109.5
H11A C11 H11C 109.5
H11B C11 H11C 109.5
C22 C21 O2 109.35(17)
C22 C21 C2 132.61(18)
O2 C21 C2 118.04(15)
C21 C22 C23 106.79(19)
C21 C22 H22 126.6
C23 C22 H22 126.6
C24 C23 C22 106.79(18)
C24 C23 H23 126.6
C22 C23 H23 126.6
C23 C24 O2 110.22(19)
C23 C24 H24 124.9
O2 C24 H24 124.9
C24 O2 C21 106.86(16)
C92 C91 O3 114.7(3)
C92 C91 C9 132.1(4)
O3 C91 C9 113.2(3)
C91 C92 C93 104.8(4)
C91 C92 H92 127.6
C93 C92 H92 127.6
C94 C93 C92 106.3(5)
C94 C93 H93 126.9
C92 C93 H93 126.9
C93 C94 O3 111.7(5)
C93 C94 H94 124.2
O3 C94 H94 124.2
C91 O3 C94 102.6(4)
C92' C91' O3' 112.1(7)
C92' C91' C9 121.8(8)
O3' C91' C9 126.1(8)
C91' C92' C93' 103.8(7)
C91' C92' H92' 128.1
C93' C92' H92' 128.1
C94' C93' C92' 111.0(10)
C94' C93' H93' 124.5
C92' C93' H93' 124.5
C93' C94' O3' 106.8(11)
C93' C94' H94' 126.6
O3' C94' H94' 126.6
C91' O3' C94' 106.3(9)

loop_
_geom_bond_atom_site_label_1
_geom_bond_atom_site_label_2
_geom_bond_distance
N1 C9 1.464(2)
N1 C2 1.471(2)
N1 H1 0.89(2)
C2 C21 1.493(2)
C2 C3 1.562(3)
C2 H2 0.9800
C3 C8 1.514(3)
C3 C10 1.525(3)
C3 C4 1.548(3)
C4 C5 1.520(3)
C4 H4A 0.9700
C4 H4B 0.9700
C5 C6 1.533(3)
C5 H5A 0.9700
C5 H5B 0.9700
C6 C7 1.544(3)
C6 H6A 0.9700
C6 H6B 0.9700
C7 C8 1.517(3)
C7 C11 1.526(3)
C7 C9 1.557(3)
C8 O1 1.210(2)
C9 C91 1.497(4)
C9 C91' 1.512(8)
C9 H9 0.9800
C10 H10A 0.9600
C10 H10B 0.9600
C10 H10C 0.9600
C11 H11A 0.9600
C11 H11B 0.9600
C11 H11C 0.9600
C21 C22 1.344(3)
C21 O2 1.370(2)
C22 C23 1.427(3)
C22 H22 0.9300
C23 C24 1.328(3)
C23 H23 0.9300
C24 O2 1.368(2)
C24 H24 0.9300
C91 C92 1.342(5)
C91 O3 1.393(4)
C92 C93 1.455(7)
C92 H92 0.9300
C93 C94 1.373(7)
C93 H93 0.9300
C94 O3 1.405(5)
C94 H94 0.9300
C91' C92' 1.353(8)
C91' O3' 1.395(8)
C92' C93' 1.421(7)
C92' H92' 0.9300
C93' C94' 1.366(10)
C93' H93' 0.9300
C94' O3' 1.396(9)
C94' H94' 0.9300

loop_
_geom_hbond_atom_site_label_D
_geom_hbond_atom_site_label_H
_geom_hbond_atom_site_label_A
_geom_hbond_site_symmetry_A
_geom_hbond_distance_DH
_geom_hbond_distance_HA
_geom_hbond_distance_DA
_geom_hbond_angle_DHA
_geom_hbond_publ_flag
N1 H1 O1 1_565 0.89(2) 2.84(2) 3.647(2) 152.0(13) yes

loop_
_geom_torsion_atom_site_label_1
_geom_torsion_atom_site_label_2
_geom_torsion_atom_site_label_3
_geom_torsion_atom_site_label_4
_geom_torsion
C9 N1 C2 C21 -176.84(14)
C9 N1 C2 C3 56.7(2)
N1 C2 C3 C8 -54.15(19)
C21 C2 C3 C8 -178.38(14)
N1 C2 C3 C10 -174.73(15)
C21 C2 C3 C10 61.0(2)
N1 C2 C3 C4 62.0(2)
C21 C2 C3 C4 -62.3(2)
C8 C3 C4 C5 53.4(2)
C10 C3 C4 C5 173.44(17)
C2 C3 C4 C5 -63.7(2)
C3 C4 C5 C6 -46.9(2)
C4 C5 C6 C7 46.7(2)
C5 C6 C7 C8 -52.7(2)
C5 C6 C7 C11 -172.77(18)
C5 C6 C7 C9 64.3(2)
C10 C3 C8 O1 -7.6(3)
C4 C3 C8 O1 111.5(2)
C2 C3 C8 O1 -126.8(2)
C10 C3 C8 C7 176.76(16)
C4 C3 C8 C7 -64.1(2)
C2 C3 C8 C7 57.6(2)
C11 C7 C8 O1 7.1(3)
C6 C7 C8 O1 -111.9(2)
C9 C7 C8 O1 126.7(2)
C11 C7 C8 C3 -177.27(17)
C6 C7 C8 C3 63.8(2)
C9 C7 C8 C3 -57.7(2)
C2 N1 C9 C91 177.1(5)
C2 N1 C9 C91' -176.8(13)
C2 N1 C9 C7 -56.8(2)
C8 C7 C9 N1 54.4(2)
C11 C7 C9 N1 175.29(16)
C6 C7 C9 N1 -61.5(2)
C8 C7 C9 C91 179.8(2)
C11 C7 C9 C91 -59.3(3)
C6 C7 C9 C91 63.9(3)
C8 C7 C9 C91' 169.1(5)
C11 C7 C9 C91' -70.0(5)
C6 C7 C9 C91' 53.2(5)
N1 C2 C21 C22 137.4(2)
C3 C2 C21 C22 -97.4(2)
N1 C2 C21 O2 -42.4(2)
C3 C2 C21 O2 82.80(19)
O2 C21 C22 C23 0.1(2)
C2 C21 C22 C23 -179.75(19)
C21 C22 C23 C24 0.1(3)
C22 C23 C24 O2 -0.2(3)
C23 C24 O2 C21 0.3(2)
C22 C21 O2 C24 -0.2(2)
C2 C21 O2 C24 179.64(16)
N1 C9 C91 C92 42.8(16)
C91' C9 C91 C92 7(11)
C7 C9 C91 C92 -82.9(14)
N1 C9 C91 O3 -138.8(8)
C91' C9 C91 O3 -175(13)
C7 C9 C91 O3 95.6(10)
O3 C91 C92 C93 -2.0(13)
C9 C91 C92 C93 176.5(14)
C91 C92 C93 C94 1.9(11)
C92 C93 C94 O3 -1.3(10)
C92 C91 O3 C94 1.2(12)
C9 C91 O3 C94 -177.5(8)
C93 C94 O3 C91 0.2(10)
N1 C9 C91' C92' 37(3)
C91 C9 C91' C92' -177(15)
C7 C9 C91' C92' -83(3)
N1 C9 C91' O3' -146(3)
C91 C9 C91' O3' 0(9)
C7 C9 C91' O3' 95(3)
O3' C91' C92' C93' -1(3)
C9 C91' C92' C93' 176(3)
C91' C92' C93' C94' 3(2)
C92' C93' C94' O3' -3(3)
C92' C91' O3' C94' 0(3)
C9 C91' O3' C94' -178(3)
C93' C94' O3' C91' 2(3)
